data_7703732
loop_
_publ_author_name
'Meng, Ting'
'Liu, Tong'
'Qin, Qi-Pin'
'Chen, Zi-Lu'
'Zou, Hua-Hong'
'Wang, Kai'
'Liang, Fu-Pei'

_publ_section_title
;
 Mitochondria-localizing dicarbohydrazide Ln complexes and their mechanism
 of in vitro anticancer activity.
;
_journal_issue 14
_journal_name_full 'Dalton transactions (Cambridge, England : 2003)'
_journal_page_first 4404
_journal_page_last 4415
_journal_paper_doi 10.1039/d0dt00210k
_journal_volume 49
_journal_year 2020
_chemical_formula_moiety 'C71 H53 Dy5 N16 O22, 2(C H4 O)'
_chemical_formula_sum 'C73 H61 Dy5 N16 O24'
_chemical_formula_weight 2358.87
_space_group_crystal_system triclinic
_space_group_IT_number 2
_space_group_name_Hall '-P 1'
_space_group_name_H-M_alt 'P -1'
_atom_sites_solution_hydrogens mixed
_audit_creation_date 2019-03-10
_audit_creation_method
;
Olex2 1.2
(compiled 2018.05.29 svn.r3508 for OlexSys, GUI svn.r5506)
;
_audit_update_record
;
2019-07-01 deposited with the CCDC.	2020-03-06 downloaded from the CCDC.
;
_cell_angle_alpha 111.135(2)
_cell_angle_beta 90.178(2)
_cell_angle_gamma 101.146(2)
_cell_formula_units_Z 2
_cell_length_a 15.3966(8)
_cell_length_b 17.1849(9)
_cell_length_c 20.4428(10)
_cell_measurement_reflns_used 9233
_cell_measurement_temperature 150(2)
_cell_measurement_theta_max 26.38
_cell_measurement_theta_min 2.42
_cell_volume 4934.2(4)
_computing_cell_refinement 'SAINT v8.37A (Bruker, 2015)'
_computing_data_reduction 'SAINT v8.37A (Bruker, 2015)'
_computing_molecular_graphics 'Olex2 (Dolomanov et al., 2009)'
_computing_publication_material 'Olex2 (Dolomanov et al., 2009)'
_computing_structure_refinement 'XL (Sheldrick, 2008)'
_computing_structure_solution 'SHELXT 2014/4 (Sheldrick, 2014)'
_diffrn_ambient_temperature 150.01
_diffrn_measured_fraction_theta_full 0.999
_diffrn_measured_fraction_theta_max 0.997
_diffrn_measurement_device_type 'Bruker APEX-II CCD'
_diffrn_measurement_method '\f and \w scans'
_diffrn_radiation_type MoK\a
_diffrn_radiation_wavelength 0.71073
_diffrn_reflns_av_R_equivalents 0.0831
_diffrn_reflns_av_unetI/netI 0.0645
_diffrn_reflns_Laue_measured_fraction_full 0.999
_diffrn_reflns_Laue_measured_fraction_max 0.997
_diffrn_reflns_limit_h_max 19
_diffrn_reflns_limit_h_min -19
_diffrn_reflns_limit_k_max 21
_diffrn_reflns_limit_k_min -21
_diffrn_reflns_limit_l_max 25
_diffrn_reflns_limit_l_min -25
_diffrn_reflns_number 97397
_diffrn_reflns_point_group_measured_fraction_full 0.999
_diffrn_reflns_point_group_measured_fraction_max 0.997
_diffrn_reflns_theta_full 25.242
_diffrn_reflns_theta_max 26.474
_diffrn_reflns_theta_min 2.143
_diffrn_standards_number 0
_exptl_absorpt_coefficient_mu 3.809
_exptl_absorpt_correction_T_max 0.7454
_exptl_absorpt_correction_T_min 0.6377
_exptl_absorpt_correction_type multi-scan
_exptl_absorpt_process_details
;
SADABS-2016/2 (Bruker,2016/2) was used for absorption correction.
wR2(int) was 0.0884 before and 0.0689 after correction.
The Ratio of minimum to maximum transmission is 0.8555.
The \l/2 correction factor is Not present.
;
_exptl_crystal_colour colorless
_exptl_crystal_density_diffrn 1.588
_exptl_crystal_description block
_exptl_crystal_F_000 2266
_exptl_crystal_size_max 0.29
_exptl_crystal_size_mid 0.21
_exptl_crystal_size_min 0.14
_refine_diff_density_max 4.575
_refine_diff_density_min -2.643
_refine_diff_density_rms 0.277
_refine_ls_extinction_method none
_refine_ls_goodness_of_fit_ref 1.085
_refine_ls_hydrogen_treatment mixed
_refine_ls_matrix_type full
_refine_ls_number_parameters 1077
_refine_ls_number_reflns 20341
_refine_ls_number_restraints 64
_refine_ls_restrained_S_all 1.085
_refine_ls_R_factor_all 0.1237
_refine_ls_R_factor_gt 0.0668
_refine_ls_shift/su_max 0.001
_refine_ls_shift/su_mean 0.000
_refine_ls_structure_factor_coef Fsqd
_refine_ls_weighting_details 'w=1/[\s^2^(Fo^2^)+(0.0763P)^2^+132.5444P] where P=(Fo^2^+2Fc^2^)/3'
_refine_ls_weighting_scheme calc
_refine_ls_wR_factor_gt 0.1562
_refine_ls_wR_factor_ref 0.2054
_reflns_Friedel_coverage 0.000
_reflns_number_gt 13248
_reflns_number_total 20341
_reflns_threshold_expression 'I > 2\s(I)'
_cod_data_source_file d0dt00210k2.cif
_cod_data_source_block mo_1219_1_0m_sq
_cod_depositor_comments 'Adding full bibliography for 7703732--7703737.cif.'
_cod_database_code 7703732
_shelx_shelxl_version_number 2016/6
_shelx_space_group_comment
;
The symmetry employed for this shelxl refinement is uniquely defined
by the following loop, which should always be used as a source of
symmetry information in preference to the above space-group names.
They are only intended as comments.
;
_shelx_estimated_absorpt_t_max 0.618
_shelx_estimated_absorpt_t_min 0.405
_olex2_refinement_description
;
1. Fixed Uiso
 At 1.2 times of:
  All C(H) groups
 At 1.5 times of:
  All C(H,H,H) groups, All O(H) groups, All O(H,H) groups
2. Restrained distances
 O22-H22
 0.87 with sigma of 0.01
 H22-H23
 2.2 with sigma of 0.02
 C71-H22
 1.956966 with sigma of 0.02
 Dy1-H22
 2.958828 with sigma of 0.02
3. Uiso/Uaniso restraints and constraints
C29 \\sim C30 \\sim C25: within 2A with sigma of 0.01 and sigma for terminal
atoms of 0.02
C67 \\sim C68: within 2A with sigma of 0.01 and sigma for terminal atoms of 0.02
Uanis(C54) \\sim Ueq, Uanis(C69) \\sim Ueq, Uanis(C30) \\sim Ueq, Uanis(C4)
\\sim Ueq: with sigma of 0.01 and sigma for terminal atoms of 0.02
Uanis(C37) \\sim Ueq, Uanis(C21) \\sim Ueq: with sigma of 0.01 and sigma for
terminal atoms of 0.02
Uanis(C67) \\sim Ueq: with sigma of 0.001 and sigma for terminal atoms of 0.002
Uanis(C21) \\sim Ueq: with sigma of 0.001 and sigma for terminal atoms of 0.002
4.a Rotating group:
 O20(H20A,H20B)
4.b Aromatic/amide H refined with riding coordinates:
 C7(H7), C10(H10), C41(H41), C19(H19), C40(H40), C11(H11), C20(H20), C15(H15),
 C59(H59), C52(H52), C16(H16), C51(H51), C45(H45), C3(H3), C2(H2), C37(H37),
 C54(H54), C24(H24), C46(H46), C5(H5), C56(H56), C32(H32), C57(H57), C4(H4),
 C58(H58), C34(H34), C29(H29), C33(H33), C35(H35), C28(H28), C26(H26), C27(H27)
4.c Idealised Me refined as rotating group:
 C65(H65A,H65B,H65C), C71(H71A,H71B,H71C), C67(H67A,H67B,H67C), C63(H63A,H63B,
 H63C), C61(H61A,H61B,H61C), C72(H72A,H72B,H72C), C73(H73A,H73B,H73C), C69(H69A,
 H69B,H69C)
4.d Idealised tetrahedral OH refined as rotating group:
 O24(H24A), O23(H23)
;
_olex2_submission_special_instructions 'No special instructions were received'

loop_
_space_group_symop_operation_xyz
'x, y, z'
'-x, -y, -z'

loop_
_atom_site_label
_atom_site_type_symbol
_atom_site_fract_x
_atom_site_fract_y
_atom_site_fract_z
_atom_site_U_iso_or_equiv
_atom_site_adp_type
_atom_site_occupancy
_atom_site_site_symmetry_order
_atom_site_calc_flag
_atom_site_refinement_flags_posn
_atom_site_refinement_flags_adp
_atom_site_refinement_flags_occupancy
_atom_site_disorder_assembly
_atom_site_disorder_group
Dy1 Dy 0.66640(4) 0.71428(4) 0.37756(3) 0.02388(14) Uani 1 1 d D . . . .
Dy2 Dy 0.65990(4) 0.51219(4) 0.16198(3) 0.02310(14) Uani 1 1 d . . . . .
Dy3 Dy 0.53289(4) 0.68770(4) 0.21214(3) 0.02452(14) Uani 1 1 d . . . . .
Dy4 Dy 0.64312(4) 0.45421(4) 0.33165(3) 0.02664(15) Uani 1 1 d . . . . .
Dy5 Dy 0.89424(4) 0.80631(4) 0.29798(3) 0.02671(15) Uani 1 1 d . . . . .
O19 O 0.6591(5) 0.6489(5) 0.2504(4) 0.0219(17) Uani 1 1 d . . . . .
O16 O 0.7455(5) 0.5837(5) 0.3434(5) 0.0293(19) Uani 1 1 d . . . . .
O6 O 0.7669(5) 0.8344(5) 0.3647(5) 0.0282(19) Uani 1 1 d . . . . .
O21 O 0.5493(5) 0.7416(6) 0.3298(4) 0.0279(19) Uani 1 1 d . . . . .
O15 O 0.8282(5) 0.6988(5) 0.3410(4) 0.0268(18) Uani 1 1 d . . . . .
O20 O 0.5395(5) 0.3964(5) 0.0996(4) 0.0242(18) Uani 1 1 d . . . . .
H20A H 0.544560 0.349700 0.107329 0.036 Uiso 1 1 d GR . . . .
H20B H 0.543186 0.381603 0.053541 0.036 Uiso 1 1 d GR . . . .
O9 O 0.9225(5) 0.6832(6) 0.2083(5) 0.030(2) Uani 1 1 d . . . . .
O3 O 0.7003(5) 0.4280(5) 0.2193(4) 0.0254(18) Uani 1 1 d . . . . .
O2 O 0.5847(6) 0.5894(5) 0.1167(4) 0.0270(19) Uani 1 1 d . . . . .
O14 O 0.5547(5) 0.4859(5) 0.2452(4) 0.0254(18) Uani 1 1 d . . . . .
O7 O 0.5920(6) 0.5843(5) 0.3918(4) 0.0279(19) Uani 1 1 d . . . . .
O1 O 0.4190(5) 0.7524(6) 0.2210(5) 0.031(2) Uani 1 1 d . . . . .
O12 O 0.6400(5) 0.7930(5) 0.1963(5) 0.0268(18) Uani 1 1 d . . . . .
O13 O 0.4644(5) 0.5577(6) 0.2193(5) 0.031(2) Uani 1 1 d . . . . .
O10 O 0.8008(6) 0.5793(6) 0.1721(5) 0.031(2) Uani 1 1 d . . . . .
O11 O 0.7755(6) 0.7726(6) 0.2132(5) 0.033(2) Uani 1 1 d . . . . .
O4 O 0.7054(6) 0.4678(6) 0.4324(5) 0.035(2) Uani 1 1 d . . . . .
O5 O 0.9791(6) 0.8701(6) 0.2382(5) 0.037(2) Uani 1 1 d . . . . .
O8 O 0.5742(6) 0.3161(5) 0.2818(5) 0.033(2) Uani 1 1 d . . . . .
O17 O 1.0285(6) 0.7842(7) 0.3451(5) 0.038(2) Uani 1 1 d . . . . .
N2 N 0.5340(6) 0.6328(6) 0.0328(5) 0.025(2) Uani 1 1 d . . . . .
O22 O 0.7513(7) 0.7447(6) 0.4856(5) 0.040(2) Uani 1 1 d D . . . .
H22 H 0.782(5) 0.7962(14) 0.509(3) 0.060 Uiso 1 1 d DR . . . .
N6 N 0.7418(6) 0.3980(6) 0.0915(5) 0.023(2) Uani 1 1 d . . . . .
N1 N 0.4902(6) 0.6821(6) 0.0908(5) 0.023(2) Uani 1 1 d . . . . .
N12 N 0.5479(7) 0.7296(6) 0.4689(6) 0.028(2) Uani 1 1 d . . . . .
N9 N 0.6512(6) 0.8673(7) 0.4591(5) 0.025(2) Uani 1 1 d . . . . .
N3 N 0.6728(6) 0.4903(6) 0.0318(5) 0.023(2) Uani 1 1 d . . . . .
N14 N 0.4972(7) 0.4351(7) 0.3841(5) 0.029(2) Uani 1 1 d . . . . .
O18 O 0.9574(6) 0.8714(6) 0.4195(5) 0.041(2) Uani 1 1 d . . . . .
N13 N 0.4701(7) 0.5089(7) 0.4261(6) 0.029(2) Uani 1 1 d . . . . .
N8 N 0.8148(7) 0.9799(7) 0.3875(6) 0.030(2) Uani 1 1 d . . . . .
N5 N 0.8735(6) 0.2629(7) -0.1234(6) 0.030(2) Uani 1 1 d . . . . .
N10 N 0.4927(7) 1.0492(7) 0.6320(6) 0.033(2) Uani 1 1 d . . . . .
C8 C 0.5804(7) 0.5907(7) 0.0534(6) 0.023(2) Uani 1 1 d . . . . .
O24 O 0.3663(9) 0.7645(7) 0.3575(6) 0.058(3) Uani 1 1 d . . . . .
H24A H 0.374218 0.764868 0.317008 0.087 Uiso 1 1 calc GR . . . .
N7 N 0.8753(7) 0.9571(7) 0.3358(6) 0.033(3) Uani 1 1 d . . . . .
C9 C 0.6337(8) 0.5346(8) 0.0034(6) 0.025(3) Uani 1 1 d . . . . .
C66 C 0.8219(8) 0.6225(8) 0.3368(6) 0.023(2) Uani 1 1 d . . . . .
N4 N 0.8022(7) 0.3622(7) -0.1847(6) 0.033(3) Uani 1 1 d . . . . .
N15 N 0.7982(8) 0.3507(8) 0.2374(6) 0.038(3) Uani 1 1 d . . . . .
N16 N 0.7774(7) 0.3854(8) 0.3089(6) 0.034(3) Uani 1 1 d . . . . .
C21 C 0.7786(7) 0.3519(7) 0.1216(6) 0.019(2) Uani 1 1 d . U . . .
N11 N 0.3750(8) 0.9022(8) 0.6340(6) 0.036(3) Uani 1 1 d . . . . .
C64 C 0.7234(8) 0.8100(8) 0.1933(7) 0.027(3) Uani 1 1 d . . . . .
C68 C 0.4761(9) 0.4988(8) 0.2373(6) 0.027(3) Uani 1 1 d . U . . .
C7 C 0.4456(8) 0.7300(8) 0.0732(6) 0.027(3) Uani 1 1 d . . . . .
H7 H 0.445243 0.726152 0.025679 0.032 Uiso 1 1 calc R . . . .
C42 C 0.5741(8) 0.9608(8) 0.5453(6) 0.026(3) Uani 1 1 d . . . . .
C38 C 0.7660(8) 0.9152(8) 0.3972(7) 0.032(3) Uani 1 1 d . . . . .
C43 C 0.5875(8) 0.8804(8) 0.5052(6) 0.025(3) Uani 1 1 d . . . . .
C44 C 0.5014(8) 0.9703(8) 0.5924(6) 0.029(3) Uani 1 1 d . . . . .
C13 C 0.7209(7) 0.4353(8) -0.0086(6) 0.023(2) Uani 1 1 d . . . . .
C49 C 0.5292(8) 0.8044(8) 0.5085(6) 0.026(3) Uani 1 1 d . . . . .
C39 C 0.7011(8) 0.9350(8) 0.4515(6) 0.024(3) Uani 1 1 d . . . . .
C22 C 0.7588(8) 0.3863(8) 0.0241(7) 0.028(3) Uani 1 1 d . . . . .
C10 C 0.6428(8) 0.5291(9) -0.0655(6) 0.031(3) Uani 1 1 d . . . . .
H10 H 0.613927 0.561526 -0.084204 0.038 Uiso 1 1 calc R . . . .
O23 O 0.8678(9) 0.8862(9) 0.5363(8) 0.078(4) Uani 1 1 d . . . . .
H23 H 0.891516 0.896485 0.502512 0.117 Uiso 1 1 calc DGR . . . .
C12 C 0.7354(7) 0.4286(8) -0.0775(6) 0.024(3) Uani 1 1 d . . . . .
C47 C 0.4452(8) 0.8963(8) 0.5939(7) 0.029(3) Uani 1 1 d . . . . .
C23 C 0.7576(8) 0.3789(8) 0.1980(7) 0.029(3) Uani 1 1 d . . . . .
C1 C 0.3847(8) 0.7972(9) 0.1904(7) 0.032(3) Uani 1 1 d . . . . .
C41 C 0.6306(9) 1.0323(8) 0.5383(6) 0.030(3) Uani 1 1 d . . . . .
H41 H 0.624969 1.088426 0.566481 0.036 Uiso 1 1 calc R . . . .
C62 C 0.8834(8) 0.6106(8) 0.1711(7) 0.032(3) Uani 1 1 d . . . . .
C19 C 0.8458(9) 0.2830(8) 0.0212(7) 0.033(3) Uani 1 1 d . . . . .
H19 H 0.881431 0.243636 -0.002683 0.040 Uiso 1 1 calc R . . . .
C14 C 0.7892(8) 0.3686(8) -0.1172(7) 0.027(3) Uani 1 1 d . . . . .
C6 C 0.3971(8) 0.7878(9) 0.1197(8) 0.035(3) Uani 1 1 d . . . . .
C48 C 0.4579(9) 0.8135(8) 0.5497(6) 0.030(3) Uani 1 1 d . . . . .
C53 C 0.5215(8) 0.5778(8) 0.4265(6) 0.027(3) Uani 1 1 d . . . . .
C18 C 0.8107(8) 0.3289(8) -0.0146(7) 0.031(3) Uani 1 1 d . . . . .
C65 C 0.8995(9) 0.5825(10) 0.3250(8) 0.038(3) Uani 1 1 d . . . . .
H65A H 0.901819 0.552354 0.357252 0.058 Uiso 1 1 calc GR . . . .
H65B H 0.953692 0.626623 0.333416 0.058 Uiso 1 1 calc GR . . . .
H65C H 0.894720 0.541995 0.276302 0.058 Uiso 1 1 calc GR . . . .
C40 C 0.6932(8) 1.0198(8) 0.4905(6) 0.027(3) Uani 1 1 d . . . . .
H40 H 0.730474 1.066685 0.483662 0.032 Uiso 1 1 calc R . . . .
C31 C 1.0077(8) 0.9431(9) 0.2307(8) 0.034(3) Uani 1 1 d . . . . .
C50 C 0.4960(8) 0.6592(8) 0.4693(7) 0.028(3) Uani 1 1 d . . . . .
C70 C 1.0176(9) 0.8282(10) 0.4074(7) 0.037(3) Uani 1 1 d . . . . .
C17 C 0.8249(7) 0.3193(8) -0.0876(7) 0.028(3) Uani 1 1 d . . . . .
C11 C 0.6944(8) 0.4758(9) -0.1066(7) 0.030(3) Uani 1 1 d . . . . .
H11 H 0.701868 0.471250 -0.153862 0.036 Uiso 1 1 calc R . . . .
C20 C 0.8291(9) 0.2946(9) 0.0889(7) 0.036(3) Uani 1 1 d . . . . .
H20 H 0.851977 0.263664 0.112673 0.044 Uiso 1 1 calc R . . . .
C15 C 0.8482(9) 0.3039(8) -0.2204(8) 0.034(3) Uani 1 1 d . . . . .
H15 H 0.856987 0.294746 -0.268353 0.041 Uiso 1 1 calc R . . . .
C59 C 0.5137(9) 0.1718(9) 0.2587(8) 0.037(3) Uani 1 1 d . . . . .
H59 H 0.560128 0.154997 0.229761 0.045 Uiso 1 1 calc R . . . .
C52 C 0.4049(8) 0.7361(8) 0.5510(7) 0.030(3) Uani 1 1 d . . . . .
H52 H 0.356533 0.738180 0.579946 0.036 Uiso 1 1 calc R . . . .
C16 C 0.8834(7) 0.2564(8) -0.1885(7) 0.029(3) Uani 1 1 d . . . . .
H16 H 0.916698 0.216723 -0.215847 0.035 Uiso 1 1 calc R . . . .
C60 C 0.5136(9) 0.2591(9) 0.2922(7) 0.033(3) Uani 1 1 d . . . . .
C55 C 0.4469(8) 0.2816(9) 0.3402(7) 0.033(3) Uani 1 1 d . . . . .
C51 C 0.4232(9) 0.6595(8) 0.5113(6) 0.031(3) Uani 1 1 d . . . . .
H51 H 0.388201 0.607693 0.511684 0.037 Uiso 1 1 calc R . . . .
C45 C 0.4255(9) 1.0535(9) 0.6724(7) 0.038(3) Uani 1 1 d . . . . .
H45 H 0.416765 1.107948 0.702164 0.046 Uiso 1 1 calc R . . . .
C3 C 0.2957(8) 0.9015(9) 0.1999(9) 0.042(4) Uani 1 1 d . . . . .
H3 H 0.260191 0.938834 0.227202 0.050 Uiso 1 1 calc R . . . .
C2 C 0.3337(8) 0.8548(10) 0.2279(8) 0.041(4) Uani 1 1 d . . . . .
H2 H 0.325349 0.861632 0.275566 0.049 Uiso 1 1 calc R . . . .
C37 C 0.9145(9) 1.0228(10) 0.3218(8) 0.039(3) Uani 1 1 d . U . . .
H37 H 0.901502 1.076738 0.348100 0.047 Uiso 1 1 calc R . . . .
C71 C 0.7855(12) 0.6845(10) 0.5106(8) 0.052(4) Uani 1 1 d D . . . .
H71A H 0.835428 0.666428 0.483797 0.078 Uiso 1 1 calc GR . . . .
H71B H 0.738122 0.634494 0.503814 0.078 Uiso 1 1 calc GR . . . .
H71C H 0.805444 0.712787 0.560666 0.078 Uiso 1 1 calc GR . . . .
C30 C 0.7728(9) 0.4562(10) 0.4702(9) 0.042(3) Uani 1 1 d . U . . .
C54 C 0.4401(10) 0.3672(9) 0.3813(9) 0.044(4) Uani 1 1 d . U . . .
H54 H 0.390336 0.374993 0.408507 0.053 Uiso 1 1 calc R . . . .
C24 C 0.8342(10) 0.3765(11) 0.3515(9) 0.048(4) Uani 1 1 d . . . . .
H24 H 0.880672 0.348504 0.331460 0.058 Uiso 1 1 calc R . . . .
C67 C 0.3987(10) 0.4393(10) 0.2472(8) 0.042(3) Uani 1 1 d . U . . .
H67A H 0.416358 0.386345 0.244275 0.064 Uiso 1 1 calc GR . . . .
H67B H 0.351369 0.426480 0.210462 0.064 Uiso 1 1 calc GR . . . .
H67C H 0.377218 0.465539 0.293495 0.064 Uiso 1 1 calc GR . . . .
C46 C 0.3663(10) 0.9801(9) 0.6726(8) 0.041(3) Uani 1 1 d . . . . .
H46 H 0.318271 0.986911 0.701783 0.050 Uiso 1 1 calc R . . . .
C5 C 0.3577(10) 0.8380(9) 0.0914(9) 0.042(4) Uani 1 1 d . . . . .
H5 H 0.365686 0.831858 0.043838 0.050 Uiso 1 1 calc R . . . .
C56 C 0.3816(11) 0.2162(9) 0.3479(9) 0.046(4) Uani 1 1 d . . . . .
H56 H 0.336874 0.231975 0.378981 0.055 Uiso 1 1 calc R . . . .
C32 C 1.0711(10) 0.9465(11) 0.1799(10) 0.053(4) Uani 1 1 d . . . . .
H32 H 1.092049 0.896832 0.153038 0.063 Uiso 1 1 calc R . . . .
C63 C 0.7613(10) 0.8766(11) 0.1647(9) 0.049(4) Uani 1 1 d . . . . .
H63A H 0.742557 0.856163 0.114446 0.074 Uiso 1 1 calc GR . . . .
H63B H 0.826219 0.888469 0.171144 0.074 Uiso 1 1 calc GR . . . .
H63C H 0.739909 0.928853 0.189656 0.074 Uiso 1 1 calc GR . . . .
C25 C 0.8318(10) 0.4060(11) 0.4271(9) 0.046(3) Uani 1 1 d . U . . .
C36 C 0.9782(10) 1.0183(10) 0.2672(9) 0.045(4) Uani 1 1 d . . . . .
C57 C 0.3795(10) 0.1314(10) 0.3130(9) 0.047(4) Uani 1 1 d . . . . .
H57 H 0.334546 0.088939 0.319352 0.056 Uiso 1 1 calc R . . . .
C4 C 0.3092(10) 0.8943(9) 0.1291(9) 0.044(4) Uani 1 1 d . U . . .
H4 H 0.284816 0.928133 0.109003 0.053 Uiso 1 1 calc R . . . .
C58 C 0.4465(10) 0.1091(9) 0.2672(8) 0.044(4) Uani 1 1 d . . . . .
H58 H 0.446119 0.050575 0.241608 0.053 Uiso 1 1 calc R . . . .
C61 C 0.9370(11) 0.5508(11) 0.1222(10) 0.067(6) Uani 1 1 d . . . . .
H61A H 0.925058 0.546523 0.073751 0.100 Uiso 1 1 calc GR . . . .
H61B H 0.919788 0.494113 0.124874 0.100 Uiso 1 1 calc GR . . . .
H61C H 1.000433 0.573271 0.136460 0.100 Uiso 1 1 calc GR . . . .
C72 C 0.8651(15) 0.9623(13) 0.5906(12) 0.077(6) Uani 1 1 d . . . . .
H72A H 0.823721 0.990937 0.576184 0.116 Uiso 1 1 calc GR . . . .
H72B H 0.924550 0.999116 0.601776 0.116 Uiso 1 1 calc GR . . . .
H72C H 0.845177 0.950649 0.632260 0.116 Uiso 1 1 calc GR . . . .
C73 C 0.3192(13) 0.6821(13) 0.3523(11) 0.067(5) Uani 1 1 d . . . . .
H73A H 0.273516 0.659761 0.312890 0.100 Uiso 1 1 calc GR . . . .
H73B H 0.291106 0.686456 0.396057 0.100 Uiso 1 1 calc GR . . . .
H73C H 0.360722 0.643568 0.344319 0.100 Uiso 1 1 calc GR . . . .
C69 C 1.0648(14) 0.8271(11) 0.4672(9) 0.066(5) Uani 1 1 d . U . . .
H69A H 1.085404 0.885654 0.500713 0.099 Uiso 1 1 calc GR . . . .
H69B H 1.116051 0.800778 0.452120 0.099 Uiso 1 1 calc GR . . . .
H69C H 1.025442 0.794109 0.489797 0.099 Uiso 1 1 calc GR . . . .
C34 C 1.0742(15) 1.0945(12) 0.2104(13) 0.087(8) Uani 1 1 d . . . . .
H34 H 1.098726 1.146771 0.205041 0.104 Uiso 1 1 calc R . . . .
C29 C 0.7791(12) 0.4828(12) 0.5398(10) 0.060(4) Uani 1 1 d . U . . .
H29 H 0.738606 0.514596 0.566426 0.072 Uiso 1 1 calc R . . . .
C33 C 1.1011(14) 1.0212(13) 0.1704(14) 0.086(8) Uani 1 1 d . . . . .
H33 H 1.141257 1.022705 0.135547 0.103 Uiso 1 1 calc R . . . .
C35 C 1.0134(14) 1.0925(11) 0.2573(13) 0.078(7) Uani 1 1 d . . . . .
H35 H 0.994482 1.143447 0.283914 0.093 Uiso 1 1 calc R . . . .
C28 C 0.8446(14) 0.4636(15) 0.5722(11) 0.076(6) Uani 1 1 d . . . . .
H28 H 0.848779 0.482837 0.622150 0.091 Uiso 1 1 calc R . . . .
C26 C 0.8999(15) 0.391(2) 0.4629(13) 0.102(9) Uani 1 1 d . . . . .
H26 H 0.942613 0.361423 0.436878 0.122 Uiso 1 1 calc R . . . .
C27 C 0.906(2) 0.417(2) 0.5358(14) 0.121(11) Uani 1 1 d . . . . .
H27 H 0.950923 0.403767 0.559990 0.145 Uiso 1 1 calc R . . . .

loop_
_atom_site_aniso_label
_atom_site_aniso_U_11
_atom_site_aniso_U_22
_atom_site_aniso_U_33
_atom_site_aniso_U_23
_atom_site_aniso_U_13
_atom_site_aniso_U_12
Dy1 0.0230(3) 0.0238(3) 0.0234(3) 0.0072(2) 0.0049(2) 0.0047(2)
Dy2 0.0205(3) 0.0259(3) 0.0230(3) 0.0076(2) 0.0037(2) 0.0080(2)
Dy3 0.0218(3) 0.0269(3) 0.0239(3) 0.0063(2) 0.0036(2) 0.0087(2)
Dy4 0.0266(3) 0.0262(3) 0.0283(3) 0.0113(2) 0.0052(2) 0.0057(2)
Dy5 0.0203(3) 0.0265(3) 0.0321(3) 0.0091(3) 0.0064(2) 0.0053(2)
O19 0.021(4) 0.030(4) 0.014(4) 0.005(3) 0.006(3) 0.011(3)
O16 0.022(4) 0.025(4) 0.041(5) 0.014(4) 0.005(4) 0.000(3)
O6 0.023(4) 0.021(4) 0.036(5) 0.006(4) 0.011(4) 0.003(3)
O21 0.025(4) 0.035(5) 0.028(5) 0.011(4) 0.006(3) 0.015(4)
O15 0.019(4) 0.029(5) 0.032(5) 0.013(4) 0.005(3) 0.004(3)
O20 0.023(4) 0.026(4) 0.023(4) 0.006(4) 0.001(3) 0.007(3)
O9 0.021(4) 0.031(5) 0.032(5) 0.004(4) 0.005(4) 0.008(4)
O3 0.021(4) 0.031(5) 0.032(5) 0.017(4) 0.007(3) 0.013(4)
O2 0.031(5) 0.029(5) 0.022(4) 0.005(4) 0.005(3) 0.018(4)
O14 0.024(4) 0.033(5) 0.020(4) 0.010(4) 0.005(3) 0.008(4)
O7 0.034(5) 0.022(4) 0.029(5) 0.011(4) 0.013(4) 0.009(4)
O1 0.021(4) 0.033(5) 0.038(5) 0.013(4) 0.001(4) 0.009(4)
O12 0.022(4) 0.024(4) 0.039(5) 0.016(4) 0.006(4) 0.005(3)
O13 0.024(4) 0.032(5) 0.029(5) 0.004(4) 0.000(4) 0.003(4)
O10 0.027(4) 0.033(5) 0.033(5) 0.014(4) 0.008(4) 0.005(4)
O11 0.027(5) 0.032(5) 0.036(5) 0.007(4) 0.007(4) 0.009(4)
O4 0.040(5) 0.033(5) 0.034(5) 0.015(4) 0.008(4) 0.008(4)
O5 0.035(5) 0.029(5) 0.054(6) 0.018(5) 0.026(5) 0.015(4)
O8 0.041(5) 0.015(4) 0.039(5) 0.005(4) 0.007(4) 0.006(4)
O17 0.022(4) 0.052(6) 0.045(6) 0.022(5) 0.003(4) 0.009(4)
N2 0.022(5) 0.022(5) 0.030(6) 0.002(4) 0.006(4) 0.016(4)
O22 0.048(6) 0.037(6) 0.032(5) 0.011(4) 0.002(4) 0.006(5)
N6 0.026(5) 0.021(5) 0.019(5) 0.003(4) 0.006(4) 0.007(4)
N1 0.024(5) 0.019(5) 0.022(5) 0.000(4) 0.000(4) 0.009(4)
N12 0.024(5) 0.023(5) 0.035(6) 0.013(5) 0.001(4) -0.001(4)
N9 0.018(5) 0.029(6) 0.026(5) 0.009(4) 0.007(4) 0.006(4)
N3 0.022(5) 0.028(5) 0.022(5) 0.008(4) 0.003(4) 0.011(4)
N14 0.034(6) 0.029(6) 0.026(6) 0.014(5) 0.006(4) 0.001(5)
O18 0.028(5) 0.045(6) 0.040(6) 0.006(5) -0.001(4) 0.004(4)
N13 0.034(6) 0.026(6) 0.028(6) 0.009(5) 0.009(4) 0.009(5)
N8 0.025(5) 0.030(6) 0.032(6) 0.010(5) 0.010(4) 0.005(4)
N5 0.020(5) 0.027(6) 0.042(7) 0.012(5) 0.010(5) 0.006(4)
N10 0.033(6) 0.027(6) 0.033(6) 0.004(5) 0.005(5) 0.006(5)
C8 0.020(5) 0.018(6) 0.025(6) -0.001(5) -0.002(5) 0.005(4)
O24 0.067(8) 0.046(7) 0.051(7) 0.006(6) 0.019(6) 0.011(6)
N7 0.022(5) 0.024(5) 0.053(7) 0.010(5) 0.013(5) 0.013(4)
C9 0.032(6) 0.033(7) 0.017(6) 0.013(5) 0.006(5) 0.018(5)
C66 0.026(6) 0.028(6) 0.018(6) 0.008(5) 0.005(5) 0.012(5)
N4 0.030(6) 0.037(6) 0.030(6) 0.007(5) 0.005(5) 0.012(5)
N15 0.043(7) 0.050(7) 0.025(6) 0.012(5) 0.007(5) 0.024(6)
N16 0.032(6) 0.044(7) 0.033(6) 0.023(5) 0.002(5) 0.006(5)
C21 0.019(2) 0.019(2) 0.019(2) 0.0078(12) 0.0007(10) 0.0037(11)
N11 0.036(6) 0.042(7) 0.034(6) 0.014(5) 0.018(5) 0.017(5)
C64 0.025(6) 0.026(6) 0.031(7) 0.006(5) 0.005(5) 0.013(5)
C68 0.040(7) 0.028(6) 0.019(6) 0.015(5) -0.002(5) 0.007(5)
C7 0.030(6) 0.028(6) 0.022(6) 0.003(5) -0.007(5) 0.015(5)
C42 0.024(6) 0.028(6) 0.022(6) 0.000(5) 0.008(5) 0.010(5)
C38 0.023(6) 0.020(6) 0.043(8) 0.001(6) 0.007(5) 0.000(5)
C43 0.027(6) 0.022(6) 0.026(6) 0.007(5) 0.005(5) 0.010(5)
C44 0.028(6) 0.033(7) 0.025(6) 0.011(6) 0.006(5) 0.010(5)
C13 0.020(5) 0.024(6) 0.023(6) 0.006(5) 0.000(5) 0.003(5)
C49 0.026(6) 0.028(6) 0.022(6) 0.005(5) 0.001(5) 0.007(5)
C39 0.029(6) 0.031(7) 0.015(6) 0.009(5) 0.006(5) 0.011(5)
C22 0.022(6) 0.026(6) 0.035(7) 0.009(6) -0.001(5) 0.008(5)
C10 0.027(6) 0.050(8) 0.023(6) 0.012(6) 0.003(5) 0.023(6)
O23 0.063(8) 0.061(9) 0.081(10) 0.008(7) 0.017(7) -0.019(7)
C12 0.018(5) 0.027(6) 0.023(6) 0.000(5) 0.004(4) 0.013(5)
C47 0.027(6) 0.026(6) 0.036(7) 0.012(6) 0.016(5) 0.006(5)
C23 0.024(6) 0.029(7) 0.038(7) 0.017(6) 0.008(5) 0.006(5)
C1 0.016(6) 0.036(7) 0.044(8) 0.013(6) -0.001(5) 0.009(5)
C41 0.035(7) 0.027(7) 0.024(6) 0.000(5) 0.004(5) 0.014(5)
C62 0.026(6) 0.030(7) 0.042(8) 0.013(6) 0.005(6) 0.010(5)
C19 0.031(7) 0.030(7) 0.045(8) 0.015(6) 0.012(6) 0.020(6)
C14 0.020(6) 0.031(7) 0.029(7) 0.007(5) 0.005(5) 0.009(5)
C6 0.023(6) 0.030(7) 0.045(8) 0.004(6) 0.004(6) 0.012(5)
C48 0.034(7) 0.033(7) 0.021(6) 0.008(5) 0.007(5) 0.006(6)
C53 0.029(6) 0.030(7) 0.024(6) 0.011(5) 0.005(5) 0.004(5)
C18 0.020(6) 0.022(6) 0.044(8) 0.004(6) -0.002(5) 0.007(5)
C65 0.029(7) 0.051(9) 0.046(9) 0.026(7) 0.005(6) 0.018(6)
C40 0.030(6) 0.022(6) 0.029(7) 0.009(5) 0.014(5) 0.007(5)
C31 0.023(6) 0.033(7) 0.053(9) 0.021(7) 0.014(6) 0.010(5)
C50 0.027(6) 0.031(7) 0.032(7) 0.017(6) 0.009(5) 0.008(5)
C70 0.030(7) 0.045(8) 0.027(7) 0.010(6) -0.006(6) -0.006(6)
C17 0.008(5) 0.037(7) 0.034(7) 0.006(6) 0.005(5) 0.005(5)
C11 0.023(6) 0.047(8) 0.022(6) 0.013(6) 0.003(5) 0.014(6)
C20 0.036(7) 0.044(8) 0.039(8) 0.015(7) 0.005(6) 0.029(6)
C15 0.036(7) 0.032(7) 0.040(8) 0.016(6) 0.019(6) 0.018(6)
C59 0.039(8) 0.034(7) 0.048(9) 0.023(7) 0.011(6) 0.013(6)
C52 0.031(7) 0.036(7) 0.026(7) 0.013(6) 0.013(5) 0.011(6)
C16 0.014(5) 0.031(7) 0.035(7) 0.005(6) 0.006(5) 0.005(5)
C60 0.028(7) 0.039(8) 0.033(7) 0.015(6) 0.000(5) 0.004(6)
C55 0.023(6) 0.041(8) 0.025(7) 0.004(6) 0.007(5) -0.002(5)
C51 0.035(7) 0.026(7) 0.025(6) 0.007(5) 0.013(5) -0.005(5)
C45 0.029(7) 0.035(8) 0.037(8) -0.003(6) 0.004(6) 0.007(6)
C3 0.018(6) 0.030(7) 0.067(10) 0.006(7) 0.015(6) 0.004(5)
C2 0.018(6) 0.054(9) 0.038(8) 0.004(7) 0.005(5) 0.004(6)
C37 0.029(6) 0.055(7) 0.045(7) 0.029(6) 0.016(5) 0.013(5)
C71 0.065(11) 0.044(9) 0.031(8) -0.001(7) 0.012(7) 0.006(8)
C30 0.035(5) 0.048(6) 0.065(6) 0.050(5) 0.000(5) 0.004(4)
C54 0.043(7) 0.026(6) 0.059(7) 0.007(5) -0.011(6) 0.014(5)
C24 0.034(8) 0.064(11) 0.053(10) 0.025(8) 0.016(7) 0.018(7)
C67 0.045(4) 0.044(4) 0.040(4) 0.018(2) 0.003(2) 0.005(2)
C46 0.054(9) 0.041(8) 0.039(8) 0.022(7) 0.017(7) 0.016(7)
C5 0.045(8) 0.032(8) 0.055(9) 0.017(7) 0.003(7) 0.022(7)
C56 0.053(9) 0.035(8) 0.053(10) 0.024(7) 0.021(8) 0.001(7)
C32 0.044(9) 0.047(9) 0.080(13) 0.037(9) 0.031(9) 0.015(7)
C63 0.040(8) 0.061(11) 0.069(11) 0.048(9) 0.020(8) 0.015(8)
C25 0.035(6) 0.063(8) 0.060(8) 0.042(7) 0.000(6) 0.016(6)
C36 0.044(8) 0.040(8) 0.055(10) 0.021(8) 0.026(7) 0.013(7)
C57 0.043(8) 0.032(8) 0.062(11) 0.012(7) 0.011(7) 0.009(7)
C4 0.047(7) 0.036(6) 0.063(8) 0.025(6) 0.009(6) 0.024(5)
C58 0.046(9) 0.030(8) 0.052(9) 0.015(7) 0.005(7) -0.005(6)
C61 0.040(9) 0.043(10) 0.076(13) -0.018(9) 0.022(9) -0.010(7)
C72 0.089(16) 0.059(13) 0.080(15) 0.024(11) -0.001(12) 0.007(11)
C73 0.054(11) 0.068(13) 0.074(13) 0.027(11) -0.010(9) 0.002(9)
C69 0.106(13) 0.032(8) 0.044(9) 0.007(7) 0.017(9) -0.009(8)
C34 0.103(16) 0.042(10) 0.15(2) 0.061(13) 0.082(16) 0.029(11)
C29 0.056(8) 0.051(8) 0.071(8) 0.025(7) -0.004(7) -0.002(7)
C33 0.078(14) 0.064(13) 0.14(2) 0.053(14) 0.074(15) 0.029(11)
C35 0.088(14) 0.035(9) 0.134(19) 0.054(11) 0.075(14) 0.023(9)
C28 0.071(13) 0.100(17) 0.060(13) 0.034(12) -0.021(10) 0.017(12)
C26 0.064(14) 0.19(3) 0.092(18) 0.080(19) 0.012(12) 0.063(17)
C27 0.11(2) 0.18(3) 0.070(17) 0.036(19) -0.027(16) 0.06(2)

loop_
_atom_type_symbol
_atom_type_description
_atom_type_scat_dispersion_real
_atom_type_scat_dispersion_imag
_atom_type_scat_source
C C 0.0033 0.0016 'International Tables Vol C Tables 4.2.6.8 and 6.1.1.4'
H H 0.0000 0.0000 'International Tables Vol C Tables 4.2.6.8 and 6.1.1.4'
Dy Dy -0.1892 4.4098 'International Tables Vol C Tables 4.2.6.8 and 6.1.1.4'
N N 0.0061 0.0033 'International Tables Vol C Tables 4.2.6.8 and 6.1.1.4'
O O 0.0106 0.0060 'International Tables Vol C Tables 4.2.6.8 and 6.1.1.4'

loop_
_geom_angle_atom_site_label_1
_geom_angle_atom_site_label_2
_geom_angle_atom_site_label_3
_geom_angle
_geom_angle_site_symmetry_1
_geom_angle_site_symmetry_3
_geom_angle_publ_flag
O19 Dy1 Dy3 37.74(18) . . ?
O19 Dy1 O16 71.4(3) . . ?
O19 Dy1 O6 86.0(3) . . ?
O19 Dy1 O15 72.1(3) . . ?
O19 Dy1 N12 133.7(3) . . ?
O19 Dy1 N9 130.6(3) . . ?
O16 Dy1 Dy3 106.0(2) . . ?
O16 Dy1 O15 48.2(3) . . ?
O6 Dy1 Dy3 88.7(2) . . ?
O6 Dy1 O16 108.9(3) . . ?
O6 Dy1 O15 60.8(3) . . ?
O6 Dy1 N12 123.7(3) . . ?
O6 Dy1 N9 62.4(3) . . ?
O21 Dy1 Dy3 32.3(2) . . ?
O21 Dy1 O19 70.1(3) . . ?
O21 Dy1 O16 134.2(3) . . ?
O21 Dy1 O6 92.2(3) . . ?
O21 Dy1 O15 134.6(3) . . ?
O21 Dy1 O7 98.2(3) . . ?
O21 Dy1 O22 144.2(3) . . ?
O21 Dy1 N12 73.8(3) . . ?
O21 Dy1 N9 74.0(3) . . ?
O15 Dy1 Dy3 106.17(19) . . ?
O7 Dy1 Dy3 98.1(2) . . ?
O7 Dy1 O19 93.9(3) . . ?
O7 Dy1 O16 60.8(3) . . ?
O7 Dy1 O6 168.9(3) . . ?
O7 Dy1 O15 108.6(3) . . ?
O7 Dy1 N12 63.5(3) . . ?
O7 Dy1 N9 124.3(3) . . ?
O22 Dy1 Dy3 174.8(2) . . ?
O22 Dy1 O19 145.4(3) . . ?
O22 Dy1 O16 78.7(3) . . ?
O22 Dy1 O6 87.7(3) . . ?
O22 Dy1 O15 75.2(3) . . ?
O22 Dy1 O7 86.1(3) . . ?
O22 Dy1 N12 76.6(3) . . ?
O22 Dy1 N9 74.3(3) . . ?
N12 Dy1 Dy3 102.4(2) . . ?
N12 Dy1 O16 119.9(3) . . ?
N12 Dy1 O15 151.2(3) . . ?
N12 Dy1 N9 61.3(3) . . ?
N9 Dy1 Dy3 100.8(2) . . ?
N9 Dy1 O16 151.8(3) . . ?
N9 Dy1 O15 115.4(3) . . ?
Dy3 Dy2 Dy4 99.964(17) . . ?
O19 Dy2 Dy3 38.37(18) . . ?
O19 Dy2 Dy4 79.24(19) . . ?
O19 Dy2 O20 130.6(3) . . ?
O19 Dy2 O14 73.9(3) . . ?
O19 Dy2 N6 150.9(3) . . ?
O19 Dy2 N3 122.4(3) . . ?
O20 Dy2 Dy3 97.93(19) . . ?
O20 Dy2 Dy4 92.2(2) . . ?
O20 Dy2 O14 70.5(3) . . ?
O20 Dy2 N6 78.2(3) . . ?
O20 Dy2 N3 74.7(3) . . ?
O3 Dy2 Dy3 133.6(2) . . ?
O3 Dy2 Dy4 33.72(19) . . ?
O3 Dy2 O19 106.9(3) . . ?
O3 Dy2 O20 88.6(3) . . ?
O3 Dy2 O2 165.2(3) . . ?
O3 Dy2 O14 66.0(3) . . ?
O3 Dy2 N6 63.9(3) . . ?
O3 Dy2 N3 126.8(3) . . ?
O2 Dy2 Dy3 36.63(19) . . ?
O2 Dy2 Dy4 134.0(2) . . ?
O2 Dy2 O19 70.0(3) . . ?
O2 Dy2 O20 83.3(3) . . ?
O2 Dy2 O14 99.6(3) . . ?
O2 Dy2 N6 125.8(3) . . ?
O2 Dy2 N3 62.7(3) . . ?
O14 Dy2 Dy3 73.2(2) . . ?
O14 Dy2 Dy4 37.75(19) . . ?
O14 Dy2 N6 120.5(3) . . ?
O14 Dy2 N3 142.7(3) . . ?
O10 Dy2 Dy3 104.2(2) . . ?
O10 Dy2 Dy4 102.6(2) . . ?
O10 Dy2 O19 77.7(3) . . ?
O10 Dy2 O20 150.6(3) . . ?
O10 Dy2 O3 89.9(3) . . ?
O10 Dy2 O2 103.2(3) . . ?
O10 Dy2 O14 134.5(3) . . ?
O10 Dy2 N6 74.9(3) . . ?
O10 Dy2 N3 82.8(3) . . ?
N6 Dy2 Dy3 162.3(2) . . ?
N6 Dy2 Dy4 97.5(2) . . ?
N6 Dy2 N3 63.3(3) . . ?
N3 Dy2 Dy3 99.0(2) . . ?
N3 Dy2 Dy4 158.3(2) . . ?
Dy2 Dy3 Dy1 73.491(16) . . ?
O19 Dy3 Dy1 38.43(17) . . ?
O19 Dy3 Dy2 38.48(18) . . ?
O19 Dy3 N1 128.5(3) . . ?
O21 Dy3 Dy1 32.6(2) . . ?
O21 Dy3 Dy2 104.0(2) . . ?
O21 Dy3 O19 71.0(3) . . ?
O21 Dy3 O2 140.1(3) . . ?
O21 Dy3 O12 96.0(3) . . ?
O21 Dy3 O13 87.7(3) . . ?
O21 Dy3 N1 156.3(3) . . ?
O2 Dy3 Dy1 108.1(2) . . ?
O2 Dy3 Dy2 36.6(2) . . ?
O2 Dy3 O19 70.0(3) . . ?
O2 Dy3 N1 62.7(3) . . ?
O1 Dy3 Dy1 119.4(2) . . ?
O1 Dy3 Dy2 159.5(2) . . ?
O1 Dy3 O19 157.7(3) . . ?
O1 Dy3 O21 86.9(3) . . ?
O1 Dy3 O2 132.2(3) . . ?
O1 Dy3 O12 97.5(3) . . ?
O1 Dy3 O13 101.6(3) . . ?
O1 Dy3 N1 72.5(3) . . ?
O12 Dy3 Dy1 89.4(2) . . ?
O12 Dy3 Dy2 98.6(2) . . ?
O12 Dy3 O19 82.8(3) . . ?
O12 Dy3 O2 87.5(3) . . ?
O12 Dy3 O13 160.7(3) . . ?
O12 Dy3 N1 75.9(3) . . ?
O13 Dy3 Dy1 83.5(2) . . ?
O13 Dy3 Dy2 62.2(2) . . ?
O13 Dy3 O19 80.5(3) . . ?
O13 Dy3 O2 77.8(3) . . ?
O13 Dy3 N1 107.3(3) . . ?
N1 Dy3 Dy1 162.7(2) . . ?
N1 Dy3 Dy2 99.2(2) . . ?
O16 Dy4 Dy2 64.3(2) . . ?
O16 Dy4 O14 85.8(3) . . ?
O16 Dy4 O7 64.4(3) . . ?
O16 Dy4 N14 129.0(3) . . ?
O16 Dy4 N16 85.6(3) . . ?
O3 Dy4 Dy2 32.88(19) . . ?
O3 Dy4 O16 74.9(3) . . ?
O3 Dy4 O14 64.5(3) . . ?
O3 Dy4 O7 120.7(3) . . ?
O3 Dy4 N14 139.6(3) . . ?
O3 Dy4 N16 62.8(3) . . ?
O14 Dy4 Dy2 36.92(18) . . ?
O14 Dy4 N14 83.5(3) . . ?
O14 Dy4 N16 127.0(3) . . ?
O7 Dy4 Dy2 89.2(2) . . ?
O7 Dy4 O14 70.9(3) . . ?
O7 Dy4 N14 64.9(3) . . ?
O7 Dy4 N16 145.1(3) . . ?
O4 Dy4 Dy2 148.1(2) . . ?
O4 Dy4 O16 86.1(3) . . ?
O4 Dy4 O3 131.1(3) . . ?
O4 Dy4 O14 159.2(3) . . ?
O4 Dy4 O7 88.2(3) . . ?
O4 Dy4 O8 105.6(3) . . ?
O4 Dy4 N14 86.8(3) . . ?
O4 Dy4 N16 71.3(3) . . ?
O8 Dy4 Dy2 99.0(2) . . ?
O8 Dy4 O16 157.5(3) . . ?
O8 Dy4 O3 83.0(3) . . ?
O8 Dy4 O14 88.8(3) . . ?
O8 Dy4 O7 133.6(3) . . ?
O8 Dy4 N14 71.8(3) . . ?
O8 Dy4 N16 80.3(3) . . ?
N14 Dy4 Dy2 120.4(2) . . ?
N14 Dy4 N16 138.2(3) . . ?
N16 Dy4 Dy2 93.8(2) . . ?
O6 Dy5 O17 123.6(3) . . ?
O6 Dy5 O18 76.4(3) . . ?
O6 Dy5 N7 65.7(3) . . ?
O6 Dy5 C70 99.3(4) . . ?
O15 Dy5 O6 64.7(3) . . ?
O15 Dy5 O17 81.3(3) . . ?
O15 Dy5 O18 80.0(3) . . ?
O15 Dy5 N7 128.6(3) . . ?
O15 Dy5 C70 77.3(4) . . ?
O9 Dy5 O6 132.6(3) . . ?
O9 Dy5 O15 79.4(3) . . ?
O9 Dy5 O17 76.8(3) . . ?
O9 Dy5 O18 128.2(3) . . ?
O9 Dy5 N7 149.0(4) . . ?
O9 Dy5 C70 101.9(4) . . ?
O11 Dy5 O6 74.9(3) . . ?
O11 Dy5 O15 93.4(3) . . ?
O11 Dy5 O9 77.6(3) . . ?
O11 Dy5 O17 154.4(3) . . ?
O11 Dy5 O18 150.6(3) . . ?
O11 Dy5 N7 86.5(3) . . ?
O11 Dy5 C70 170.6(4) . . ?
O5 Dy5 O6 134.8(3) . . ?
O5 Dy5 O15 160.0(3) . . ?
O5 Dy5 O9 81.9(3) . . ?
O5 Dy5 O11 89.3(4) . . ?
O5 Dy5 O17 87.6(3) . . ?
O5 Dy5 O18 106.6(4) . . ?
O5 Dy5 N7 71.4(3) . . ?
O5 Dy5 C70 99.9(4) . . ?
O17 Dy5 O18 53.3(3) . . ?
O17 Dy5 N7 116.4(4) . . ?
O17 Dy5 C70 26.6(4) . . ?
O18 Dy5 N7 75.9(4) . . ?
O18 Dy5 C70 26.9(4) . . ?
N7 Dy5 C70 98.0(4) . . ?
Dy2 O19 Dy1 138.6(4) . . ?
Dy3 O19 Dy1 103.8(3) . . ?
Dy3 O19 Dy2 103.1(3) . . ?
Dy4 O16 Dy1 111.6(3) . . ?
C66 O16 Dy1 97.7(7) . . ?
C66 O16 Dy4 150.5(8) . . ?
Dy5 O6 Dy1 117.8(3) . . ?
C38 O6 Dy1 126.6(7) . . ?
C38 O6 Dy5 115.1(7) . . ?
Dy3 O21 Dy1 115.1(3) . . ?
Dy5 O15 Dy1 111.3(3) . . ?
C66 O15 Dy1 97.5(7) . . ?
C66 O15 Dy5 146.4(7) . . ?
Dy2 O20 H20A 110.3 . . ?
Dy2 O20 H20B 110.2 . . ?
H20A O20 H20B 103.7 . . ?
C62 O9 Dy5 139.7(8) . . ?
Dy2 O3 Dy4 113.4(3) . . ?
C23 O3 Dy2 124.7(8) . . ?
C23 O3 Dy4 121.3(8) . . ?
Dy2 O2 Dy3 106.8(3) . . ?
C8 O2 Dy2 129.9(7) . . ?
C8 O2 Dy3 122.6(7) . . ?
Dy2 O14 Dy4 105.3(3) . . ?
C68 O14 Dy2 116.1(7) . . ?
C68 O14 Dy4 138.2(7) . . ?
Dy4 O7 Dy1 118.8(3) . . ?
C53 O7 Dy1 124.5(8) . . ?
C53 O7 Dy4 116.6(7) . . ?
C1 O1 Dy3 139.2(8) . . ?
C64 O12 Dy3 138.6(8) . . ?
C68 O13 Dy3 144.3(8) . . ?
C62 O10 Dy2 173.1(9) . . ?
C64 O11 Dy5 138.9(8) . . ?
C30 O4 Dy4 149.9(9) . . ?
C31 O5 Dy5 144.5(8) . . ?
C60 O8 Dy4 141.7(8) . . ?
C70 O17 Dy5 93.4(8) . . ?
C8 N2 N1 109.9(10) . . ?
Dy1 O22 H22 120.5(19) . . ?
C71 O22 Dy1 128.4(8) . . ?
C71 O22 H22 108(2) . . ?
C21 N6 Dy2 121.7(7) . . ?
C22 N6 Dy2 121.2(8) . . ?
C22 N6 C21 116.7(10) . . ?
N2 N1 Dy3 117.6(7) . . ?
C7 N1 Dy3 128.9(8) . . ?
C7 N1 N2 112.2(10) . . ?
C49 N12 Dy1 123.4(8) . . ?
C50 N12 Dy1 117.7(8) . . ?
C50 N12 C49 118.3(11) . . ?
C43 N9 Dy1 122.1(8) . . ?
C39 N9 Dy1 119.9(7) . . ?
C39 N9 C43 117.7(10) . . ?
C9 N3 Dy2 120.1(7) . . ?
C9 N3 C13 119.0(10) . . ?
C13 N3 Dy2 120.9(8) . . ?
N13 N14 Dy4 116.9(7) . . ?
C54 N14 Dy4 132.0(10) . . ?
C54 N14 N13 111.1(11) . . ?
C70 O18 Dy5 92.8(8) . . ?
C53 N13 N14 113.3(10) . . ?
C38 N8 N7 113.6(10) . . ?
C16 N5 C17 115.3(11) . . ?
C45 N10 C44 115.4(12) . . ?
O2 C8 C9 113.9(10) . . ?
N2 C8 O2 125.2(10) . . ?
N2 C8 C9 120.9(11) . . ?
C73 O24 H24A 109.5 . . ?
N8 N7 Dy5 115.2(7) . . ?
C37 N7 Dy5 133.6(9) . . ?
C37 N7 N8 111.0(10) . . ?
N3 C9 C8 113.3(10) . . ?
N3 C9 C10 122.6(11) . . ?
C10 C9 C8 124.1(11) . . ?
O16 C66 C65 122.8(12) . . ?
O15 C66 O16 116.2(10) . . ?
O15 C66 C65 121.0(11) . . ?
C15 N4 C14 115.7(12) . . ?
C23 N15 N16 111.2(11) . . ?
N15 N16 Dy4 117.0(7) . . ?
C24 N16 Dy4 131.5(10) . . ?
C24 N16 N15 111.5(11) . . ?
N6 C21 C23 108.4(9) . . ?
N6 C21 C20 125.2(11) . . ?
C20 C21 C23 126.3(11) . . ?
C46 N11 C47 116.2(12) . . ?
O12 C64 O11 122.9(12) . . ?
O12 C64 C63 118.2(11) . . ?
O11 C64 C63 118.9(11) . . ?
O14 C68 C67 118.8(11) . . ?
O13 C68 O14 121.4(11) . . ?
O13 C68 C67 119.8(12) . . ?
N1 C7 H7 117.3 . . ?
N1 C7 C6 125.5(12) . . ?
C6 C7 H7 117.3 . . ?
C43 C42 C44 120.3(11) . . ?
C43 C42 C41 118.0(11) . . ?
C41 C42 C44 121.7(11) . . ?
O6 C38 C39 116.2(11) . . ?
N8 C38 O6 127.6(12) . . ?
N8 C38 C39 116.3(11) . . ?
N9 C43 C42 123.2(11) . . ?
N9 C43 C49 116.4(10) . . ?
C42 C43 C49 120.3(11) . . ?
N10 C44 C42 118.3(11) . . ?
N10 C44 C47 123.3(11) . . ?
C47 C44 C42 118.5(11) . . ?
N3 C13 C22 116.6(11) . . ?
N3 C13 C12 121.5(11) . . ?
C12 C13 C22 121.9(11) . . ?
N12 C49 C43 116.3(10) . . ?
N12 C49 C48 124.6(12) . . ?
C48 C49 C43 119.1(11) . . ?
N9 C39 C38 114.6(10) . . ?
N9 C39 C40 123.4(10) . . ?
C40 C39 C38 121.9(11) . . ?
N6 C22 C13 117.6(11) . . ?
N6 C22 C18 122.9(12) . . ?
C18 C22 C13 119.6(12) . . ?
C9 C10 H10 120.5 . . ?
C11 C10 C9 119.1(12) . . ?
C11 C10 H10 120.5 . . ?
C72 O23 H23 109.5 . . ?
C13 C12 C14 118.0(11) . . ?
C13 C12 C11 118.8(10) . . ?
C11 C12 C14 123.1(11) . . ?
N11 C47 C44 120.3(11) . . ?
N11 C47 C48 119.1(11) . . ?
C44 C47 C48 120.4(11) . . ?
O3 C23 C21 118.5(11) . . ?
N15 C23 O3 124.7(12) . . ?
N15 C23 C21 116.8(11) . . ?
O1 C1 C6 122.2(11) . . ?
O1 C1 C2 119.9(13) . . ?
C2 C1 C6 118.0(13) . . ?
C42 C41 H41 120.3 . . ?
C40 C41 C42 119.4(11) . . ?
C40 C41 H41 120.3 . . ?
O9 C62 O10 125.1(12) . . ?
O9 C62 C61 118.4(11) . . ?
O10 C62 C61 116.4(12) . . ?
C18 C19 H19 119.6 . . ?
C20 C19 H19 119.6 . . ?
C20 C19 C18 120.9(12) . . ?
N4 C14 C12 117.4(11) . . ?
N4 C14 C17 121.2(11) . . ?
C17 C14 C12 121.4(11) . . ?
C1 C6 C7 125.1(12) . . ?
C1 C6 C5 118.2(12) . . ?
C5 C6 C7 116.7(13) . . ?
C49 C48 C47 121.1(12) . . ?
C49 C48 C52 115.7(11) . . ?
C52 C48 C47 122.8(11) . . ?
O7 C53 C50 116.2(11) . . ?
N13 C53 O7 127.5(12) . . ?
N13 C53 C50 116.3(11) . . ?
C22 C18 C19 116.4(12) . . ?
C22 C18 C17 119.4(12) . . ?
C19 C18 C17 124.2(11) . . ?
C66 C65 H65A 109.5 . . ?
C66 C65 H65B 109.5 . . ?
C66 C65 H65C 109.5 . . ?
H65A C65 H65B 109.5 . . ?
H65A C65 H65C 109.5 . . ?
H65B C65 H65C 109.5 . . ?
C39 C40 H40 120.9 . . ?
C41 C40 C39 118.2(11) . . ?
C41 C40 H40 120.9 . . ?
O5 C31 C32 118.4(12) . . ?
O5 C31 C36 124.4(12) . . ?
C36 C31 C32 117.2(13) . . ?
N12 C50 C53 116.2(11) . . ?
N12 C50 C51 122.9(12) . . ?
C51 C50 C53 120.7(11) . . ?
O17 C70 Dy5 60.0(7) . . ?
O17 C70 O18 119.6(13) . . ?
O17 C70 C69 123.4(15) . . ?
O18 C70 Dy5 60.3(7) . . ?
O18 C70 C69 116.7(14) . . ?
C69 C70 Dy5 167.1(11) . . ?
N5 C17 C14 122.4(12) . . ?
N5 C17 C18 117.9(12) . . ?
C14 C17 C18 119.7(11) . . ?
C10 C11 C12 118.9(11) . . ?
C10 C11 H11 120.5 . . ?
C12 C11 H11 120.5 . . ?
C21 C20 H20 121.0 . . ?
C19 C20 C21 118.0(12) . . ?
C19 C20 H20 121.0 . . ?
N4 C15 H15 119.4 . . ?
N4 C15 C16 121.2(13) . . ?
C16 C15 H15 119.4 . . ?
C60 C59 H59 119.4 . . ?
C58 C59 H59 119.4 . . ?
C58 C59 C60 121.2(13) . . ?
C48 C52 H52 119.8 . . ?
C51 C52 C48 120.4(11) . . ?
C51 C52 H52 119.8 . . ?
N5 C16 C15 124.2(12) . . ?
N5 C16 H16 117.9 . . ?
C15 C16 H16 117.9 . . ?
O8 C60 C59 120.5(12) . . ?
O8 C60 C55 122.1(12) . . ?
C59 C60 C55 117.4(12) . . ?
C54 C55 C60 124.7(13) . . ?
C56 C55 C60 119.1(13) . . ?
C56 C55 C54 116.2(13) . . ?
C50 C51 H51 121.0 . . ?
C52 C51 C50 118.0(12) . . ?
C52 C51 H51 121.0 . . ?
N10 C45 H45 118.9 . . ?
N10 C45 C46 122.2(13) . . ?
C46 C45 H45 118.9 . . ?
C2 C3 H3 120.2 . . ?
C2 C3 C4 119.7(13) . . ?
C4 C3 H3 120.2 . . ?
C1 C2 H2 118.4 . . ?
C3 C2 C1 123.2(14) . . ?
C3 C2 H2 118.4 . . ?
N7 C37 H37 118.1 . . ?
N7 C37 C36 123.7(14) . . ?
C36 C37 H37 118.1 . . ?
O22 C71 H71A 109.5 . . ?
O22 C71 H71B 109.5 . . ?
O22 C71 H71C 109.5 . . ?
H71A C71 H71B 109.5 . . ?
H71A C71 H71C 109.5 . . ?
H71B C71 H71C 109.5 . . ?
O4 C30 C25 114.2(14) . . ?
C29 C30 O4 122.9(16) . . ?
C29 C30 C25 122.7(15) . . ?
N14 C54 C55 124.7(14) . . ?
N14 C54 H54 117.7 . . ?
C55 C54 H54 117.7 . . ?
N16 C24 H24 117.6 . . ?
N16 C24 C25 124.7(14) . . ?
C25 C24 H24 117.6 . . ?
C68 C67 H67A 109.5 . . ?
C68 C67 H67B 109.5 . . ?
C68 C67 H67C 109.5 . . ?
H67A C67 H67B 109.5 . . ?
H67A C67 H67C 109.5 . . ?
H67B C67 H67C 109.5 . . ?
N11 C46 C45 122.6(13) . . ?
N11 C46 H46 118.7 . . ?
C45 C46 H46 118.7 . . ?
C6 C5 H5 118.5 . . ?
C4 C5 C6 122.9(15) . . ?
C4 C5 H5 118.5 . . ?
C55 C56 H56 118.3 . . ?
C57 C56 C55 123.3(14) . . ?
C57 C56 H56 118.3 . . ?
C31 C32 H32 120.2 . . ?
C33 C32 C31 119.6(15) . . ?
C33 C32 H32 120.2 . . ?
C64 C63 H63A 109.5 . . ?
C64 C63 H63B 109.5 . . ?
C64 C63 H63C 109.5 . . ?
H63A C63 H63B 109.5 . . ?
H63A C63 H63C 109.5 . . ?
H63B C63 H63C 109.5 . . ?
C24 C25 C30 128.0(13) . . ?
C26 C25 C30 116.5(17) . . ?
C26 C25 C24 115.3(17) . . ?
C31 C36 C37 121.9(13) . . ?
C35 C36 C31 120.5(14) . . ?
C35 C36 C37 117.5(14) . . ?
C56 C57 H57 121.2 . . ?
C56 C57 C58 117.6(14) . . ?
C58 C57 H57 121.2 . . ?
C3 C4 H4 121.0 . . ?
C5 C4 C3 118.1(14) . . ?
C5 C4 H4 121.0 . . ?
C59 C58 C57 121.1(14) . . ?
C59 C58 H58 119.4 . . ?
C57 C58 H58 119.4 . . ?
C62 C61 H61A 109.5 . . ?
C62 C61 H61B 109.5 . . ?
C62 C61 H61C 109.5 . . ?
H61A C61 H61B 109.5 . . ?
H61A C61 H61C 109.5 . . ?
H61B C61 H61C 109.5 . . ?
O23 C72 H72A 109.5 . . ?
O23 C72 H72B 109.5 . . ?
O23 C72 H72C 109.5 . . ?
H72A C72 H72B 109.5 . . ?
H72A C72 H72C 109.5 . . ?
H72B C72 H72C 109.5 . . ?
O24 C73 H73A 109.5 . . ?
O24 C73 H73B 109.5 . . ?
O24 C73 H73C 109.5 . . ?
H73A C73 H73B 109.5 . . ?
H73A C73 H73C 109.5 . . ?
H73B C73 H73C 109.5 . . ?
C70 C69 H69A 109.5 . . ?
C70 C69 H69B 109.5 . . ?
C70 C69 H69C 109.5 . . ?
H69A C69 H69B 109.5 . . ?
H69A C69 H69C 109.5 . . ?
H69B C69 H69C 109.5 . . ?
C33 C34 H34 119.9 . . ?
C35 C34 H34 119.9 . . ?
C35 C34 C33 120.3(16) . . ?
C30 C29 H29 120.7 . . ?
C30 C29 C28 119(2) . . ?
C28 C29 H29 120.7 . . ?
C32 C33 C34 121.2(17) . . ?
C32 C33 H33 119.4 . . ?
C34 C33 H33 119.4 . . ?
C36 C35 H35 119.4 . . ?
C34 C35 C36 121.1(16) . . ?
C34 C35 H35 119.4 . . ?
C29 C28 H28 118.3 . . ?
C29 C28 C27 123(2) . . ?
C27 C28 H28 118.3 . . ?
C25 C26 H26 119.4 . . ?
C27 C26 C25 121(2) . . ?
C27 C26 H26 119.4 . . ?
C28 C27 H27 121.3 . . ?
C26 C27 C28 117(2) . . ?
C26 C27 H27 121.3 . . ?

loop_
_geom_bond_atom_site_label_1
_geom_bond_atom_site_label_2
_geom_bond_distance
_geom_bond_site_symmetry_2
_geom_bond_publ_flag
Dy1 Dy3 3.7882(8) . ?
Dy1 O19 2.425(7) . ?
Dy1 O16 2.633(9) . ?
Dy1 O6 2.427(8) . ?
Dy1 O21 2.252(8) . ?
Dy1 O15 2.638(8) . ?
Dy1 O7 2.423(8) . ?
Dy1 O22 2.397(10) . ?
Dy1 N12 2.595(10) . ?
Dy1 N9 2.613(10) . ?
Dy2 Dy3 3.7463(8) . ?
Dy2 Dy4 3.9355(8) . ?
Dy2 O19 2.394(8) . ?
Dy2 O20 2.398(8) . ?
Dy2 O3 2.328(8) . ?
Dy2 O2 2.331(8) . ?
Dy2 O14 2.451(8) . ?
Dy2 O10 2.222(8) . ?
Dy2 N6 2.539(9) . ?
Dy2 N3 2.563(10) . ?
Dy3 O19 2.388(8) . ?
Dy3 O21 2.237(8) . ?
Dy3 O2 2.335(8) . ?
Dy3 O1 2.226(8) . ?
Dy3 O12 2.317(8) . ?
Dy3 O13 2.334(9) . ?
Dy3 N1 2.528(10) . ?
Dy4 O16 2.398(8) . ?
Dy4 O3 2.381(8) . ?
Dy4 O14 2.498(8) . ?
Dy4 O7 2.415(8) . ?
Dy4 O4 2.184(9) . ?
Dy4 O8 2.252(8) . ?
Dy4 N14 2.508(10) . ?
Dy4 N16 2.539(11) . ?
Dy5 O6 2.417(8) . ?
Dy5 O15 2.382(8) . ?
Dy5 O9 2.364(8) . ?
Dy5 O11 2.351(9) . ?
Dy5 O5 2.198(9) . ?
Dy5 O17 2.429(9) . ?
Dy5 O18 2.436(10) . ?
Dy5 N7 2.499(10) . ?
Dy5 C70 2.800(14) . ?
O16 C66 1.268(14) . ?
O6 C38 1.309(15) . ?
O15 C66 1.266(14) . ?
O20 H20A 0.8880 . ?
O20 H20B 0.8879 . ?
O9 C62 1.232(15) . ?
O3 C23 1.307(14) . ?
O2 C8 1.303(15) . ?
O14 C68 1.291(15) . ?
O7 C53 1.306(14) . ?
O1 C1 1.329(16) . ?
O12 C64 1.267(14) . ?
O13 C68 1.238(15) . ?
O10 C62 1.285(15) . ?
O11 C64 1.268(15) . ?
O4 C30 1.378(16) . ?
O5 C31 1.310(16) . ?
O8 C60 1.295(16) . ?
O17 C70 1.257(17) . ?
N2 N1 1.442(13) . ?
N2 C8 1.277(15) . ?
O22 H22 0.877(10) . ?
O22 C71 1.482(19) . ?
N6 C21 1.358(15) . ?
N6 C22 1.353(16) . ?
N1 C7 1.307(15) . ?
N12 C49 1.335(16) . ?
N12 C50 1.319(16) . ?
N9 C43 1.355(15) . ?
N9 C39 1.326(16) . ?
N3 C9 1.332(15) . ?
N3 C13 1.355(15) . ?
N14 N13 1.393(14) . ?
N14 C54 1.301(18) . ?
O18 C70 1.267(17) . ?
N13 C53 1.288(16) . ?
N8 N7 1.410(14) . ?
N8 C38 1.294(16) . ?
N5 C17 1.346(15) . ?
N5 C16 1.306(17) . ?
N10 C44 1.338(16) . ?
N10 C45 1.323(17) . ?
C8 C9 1.499(15) . ?
O24 H24A 0.8400 . ?
O24 C73 1.43(2) . ?
N7 C37 1.300(18) . ?
C9 C10 1.387(17) . ?
C66 C65 1.469(16) . ?
N4 C14 1.363(16) . ?
N4 C15 1.336(16) . ?
N15 N16 1.429(15) . ?
N15 C23 1.292(17) . ?
N16 C24 1.300(19) . ?
C21 C23 1.516(17) . ?
C21 C20 1.359(16) . ?
N11 C47 1.355(15) . ?
N11 C46 1.319(18) . ?
C64 C63 1.489(19) . ?
C68 C67 1.479(19) . ?
C7 H7 0.9500 . ?
C7 C6 1.435(17) . ?
C42 C43 1.385(16) . ?
C42 C44 1.472(16) . ?
C42 C41 1.415(18) . ?
C38 C39 1.487(16) . ?
C43 C49 1.459(17) . ?
C44 C47 1.404(17) . ?
C13 C22 1.446(17) . ?
C13 C12 1.393(17) . ?
C49 C48 1.384(17) . ?
C39 C40 1.416(17) . ?
C22 C18 1.409(17) . ?
C10 H10 0.9500 . ?
C10 C11 1.381(17) . ?
O23 H23 0.8400 . ?
O23 C72 1.39(2) . ?
C12 C14 1.462(15) . ?
C12 C11 1.398(17) . ?
C47 C48 1.436(17) . ?
C1 C6 1.41(2) . ?
C1 C2 1.394(18) . ?
C41 H41 0.9500 . ?
C41 C40 1.365(16) . ?
C62 C61 1.526(19) . ?
C19 H19 0.9500 . ?
C19 C18 1.423(18) . ?
C19 C20 1.359(19) . ?
C14 C17 1.391(18) . ?
C6 C5 1.416(19) . ?
C48 C52 1.430(18) . ?
C53 C50 1.486(17) . ?
C18 C17 1.463(19) . ?
C65 H65A 0.9800 . ?
C65 H65B 0.9800 . ?
C65 H65C 0.9800 . ?
C40 H40 0.9500 . ?
C31 C32 1.437(19) . ?
C31 C36 1.402(19) . ?
C50 C51 1.412(16) . ?
C70 C69 1.43(2) . ?
C11 H11 0.9500 . ?
C20 H20 0.9500 . ?
C15 H15 0.9500 . ?
C15 C16 1.392(19) . ?
C59 H59 0.9500 . ?
C59 C60 1.407(19) . ?
C59 C58 1.402(19) . ?
C52 H52 0.9500 . ?
C52 C51 1.359(18) . ?
C16 H16 0.9500 . ?
C60 C55 1.433(17) . ?
C55 C54 1.432(19) . ?
C55 C56 1.410(18) . ?
C51 H51 0.9500 . ?
C45 H45 0.9500 . ?
C45 C46 1.41(2) . ?
C3 H3 0.9500 . ?
C3 C2 1.35(2) . ?
C3 C4 1.43(2) . ?
C2 H2 0.9500 . ?
C37 H37 0.9500 . ?
C37 C36 1.478(18) . ?
C71 H71A 0.9800 . ?
C71 H71B 0.9800 . ?
C71 H71C 0.9800 . ?
C30 C25 1.45(2) . ?
C30 C29 1.32(2) . ?
C54 H54 0.9500 . ?
C24 H24 0.9500 . ?
C24 C25 1.45(2) . ?
C67 H67A 0.9800 . ?
C67 H67B 0.9800 . ?
C67 H67C 0.9800 . ?
C46 H46 0.9500 . ?
C5 H5 0.9500 . ?
C5 C4 1.355(19) . ?
C56 H56 0.9500 . ?
C56 C57 1.37(2) . ?
C32 H32 0.9500 . ?
C32 C33 1.36(2) . ?
C63 H63A 0.9800 . ?
C63 H63B 0.9800 . ?
C63 H63C 0.9800 . ?
C25 C26 1.40(2) . ?
C36 C35 1.37(2) . ?
C57 H57 0.9500 . ?
C57 C58 1.41(2) . ?
C4 H4 0.9500 . ?
C58 H58 0.9500 . ?
C61 H61A 0.9800 . ?
C61 H61B 0.9800 . ?
C61 H61C 0.9800 . ?
C72 H72A 0.9800 . ?
C72 H72B 0.9800 . ?
C72 H72C 0.9800 . ?
C73 H73A 0.9800 . ?
C73 H73B 0.9800 . ?
C73 H73C 0.9800 . ?
C69 H69A 0.9800 . ?
C69 H69B 0.9800 . ?
C69 H69C 0.9800 . ?
C34 H34 0.9500 . ?
C34 C33 1.37(3) . ?
C34 C35 1.35(2) . ?
C29 H29 0.9500 . ?
C29 C28 1.36(3) . ?
C33 H33 0.9500 . ?
C35 H35 0.9500 . ?
C28 H28 0.9500 . ?
C28 C27 1.41(3) . ?
C26 H26 0.9500 . ?
C26 C27 1.39(3) . ?
C27 H27 0.9500 . ?

loop_
_geom_torsion_atom_site_label_1
_geom_torsion_atom_site_label_2
_geom_torsion_atom_site_label_3
_geom_torsion_atom_site_label_4
_geom_torsion
_geom_torsion_site_symmetry_1
_geom_torsion_site_symmetry_2
_geom_torsion_site_symmetry_3
_geom_torsion_site_symmetry_4
_geom_torsion_publ_flag
Dy1 O16 C66 O15 -6.9(11) . . . . ?
Dy1 O16 C66 C65 173.2(11) . . . . ?
Dy1 O6 C38 N8 -174.7(11) . . . . ?
Dy1 O6 C38 C39 5.1(17) . . . . ?
Dy1 O15 C66 O16 6.8(11) . . . . ?
Dy1 O15 C66 C65 -173.2(10) . . . . ?
Dy1 O7 C53 N13 166.9(10) . . . . ?
Dy1 O7 C53 C50 -10.7(15) . . . . ?
Dy1 N12 C49 C43 -8.1(15) . . . . ?
Dy1 N12 C49 C48 169.9(10) . . . . ?
Dy1 N12 C50 C53 10.9(15) . . . . ?
Dy1 N12 C50 C51 -173.2(10) . . . . ?
Dy1 N9 C43 C42 -175.3(9) . . . . ?
Dy1 N9 C43 C49 1.8(15) . . . . ?
Dy1 N9 C39 C38 -2.9(14) . . . . ?
Dy1 N9 C39 C40 176.0(9) . . . . ?
Dy2 O3 C23 N15 160.2(10) . . . . ?
Dy2 O3 C23 C21 -20.2(15) . . . . ?
Dy2 O2 C8 N2 176.9(9) . . . . ?
Dy2 O2 C8 C9 -1.3(15) . . . . ?
Dy2 O14 C68 O13 -36.6(14) . . . . ?
Dy2 O14 C68 C67 140.8(10) . . . . ?
Dy2 N6 C21 C23 2.4(12) . . . . ?
Dy2 N6 C21 C20 -174.6(10) . . . . ?
Dy2 N6 C22 C13 -6.1(15) . . . . ?
Dy2 N6 C22 C18 174.2(9) . . . . ?
Dy2 N3 C9 C8 -3.4(14) . . . . ?
Dy2 N3 C9 C10 176.1(10) . . . . ?
Dy2 N3 C13 C22 4.0(14) . . . . ?
Dy2 N3 C13 C12 -173.9(8) . . . . ?
Dy3 O2 C8 N2 -13.9(16) . . . . ?
Dy3 O2 C8 C9 167.9(8) . . . . ?
Dy3 O1 C1 C6 27(2) . . . . ?
Dy3 O1 C1 C2 -154.2(10) . . . . ?
Dy3 O12 C64 O11 -14(2) . . . . ?
Dy3 O12 C64 C63 165.4(10) . . . . ?
Dy3 O13 C68 O14 -19(2) . . . . ?
Dy3 O13 C68 C67 163.4(10) . . . . ?
Dy3 N1 C7 C6 -11.7(19) . . . . ?
Dy4 O16 C66 O15 165.4(11) . . . . ?
Dy4 O16 C66 C65 -15(2) . . . . ?
Dy4 O3 C23 N15 -10.6(17) . . . . ?
Dy4 O3 C23 C21 169.0(7) . . . . ?
Dy4 O14 C68 O13 135.2(10) . . . . ?
Dy4 O14 C68 C67 -47.4(17) . . . . ?
Dy4 O7 C53 N13 -8.4(17) . . . . ?
Dy4 O7 C53 C50 173.9(8) . . . . ?
Dy4 O4 C30 C25 -7(2) . . . . ?
Dy4 O4 C30 C29 177.6(13) . . . . ?
Dy4 O8 C60 C59 -156.3(11) . . . . ?
Dy4 O8 C60 C55 21(2) . . . . ?
Dy4 N14 N13 C53 6.0(13) . . . . ?
Dy4 N14 C54 C55 -5(2) . . . . ?
Dy4 N16 C24 C25 1(2) . . . . ?
Dy5 O6 C38 N8 14.1(19) . . . . ?
Dy5 O6 C38 C39 -166.1(9) . . . . ?
Dy5 O15 C66 O16 -142.4(10) . . . . ?
Dy5 O15 C66 C65 38(2) . . . . ?
Dy5 O9 C62 O10 1(2) . . . . ?
Dy5 O9 C62 C61 -175.5(12) . . . . ?
Dy5 O11 C64 O12 -117.8(13) . . . . ?
Dy5 O11 C64 C63 62.6(18) . . . . ?
Dy5 O5 C31 C32 177.2(12) . . . . ?
Dy5 O5 C31 C36 -5(3) . . . . ?
Dy5 O17 C70 O18 -9.0(14) . . . . ?
Dy5 O17 C70 C69 165.4(13) . . . . ?
Dy5 O18 C70 O17 9.0(14) . . . . ?
Dy5 O18 C70 C69 -165.8(12) . . . . ?
Dy5 N7 C37 C36 9(2) . . . . ?
O6 C38 C39 N9 -1.0(17) . . . . ?
O6 C38 C39 C40 -179.9(12) . . . . ?
O2 C8 C9 N3 3.0(15) . . . . ?
O2 C8 C9 C10 -176.5(12) . . . . ?
O7 C53 C50 N12 -1.1(17) . . . . ?
O7 C53 C50 C51 -177.1(12) . . . . ?
O1 C1 C6 C7 1(2) . . . . ?
O1 C1 C6 C5 179.7(12) . . . . ?
O1 C1 C2 C3 -179.0(12) . . . . ?
O4 C30 C25 C24 8(2) . . . . ?
O4 C30 C25 C26 -178.4(17) . . . . ?
O4 C30 C29 C28 175.8(16) . . . . ?
O5 C31 C32 C33 179.2(19) . . . . ?
O5 C31 C36 C37 4(3) . . . . ?
O5 C31 C36 C35 178.5(18) . . . . ?
O8 C60 C55 C54 -1(2) . . . . ?
O8 C60 C55 C56 178.6(14) . . . . ?
N2 N1 C7 C6 -178.2(12) . . . . ?
N2 C8 C9 N3 -175.2(11) . . . . ?
N2 C8 C9 C10 5(2) . . . . ?
N6 C21 C23 O3 10.1(15) . . . . ?
N6 C21 C23 N15 -170.2(11) . . . . ?
N6 C21 C20 C19 1(2) . . . . ?
N6 C22 C18 C19 -0.4(18) . . . . ?
N6 C22 C18 C17 179.2(11) . . . . ?
N1 N2 C8 O2 2.6(16) . . . . ?
N1 N2 C8 C9 -179.4(10) . . . . ?
N1 C7 C6 C1 -5(2) . . . . ?
N1 C7 C6 C5 176.1(13) . . . . ?
N12 C49 C48 C47 176.4(12) . . . . ?
N12 C49 C48 C52 3.1(19) . . . . ?
N12 C50 C51 C52 2(2) . . . . ?
N9 C43 C49 N12 3.9(17) . . . . ?
N9 C43 C49 C48 -174.2(11) . . . . ?
N9 C39 C40 C41 -0.3(19) . . . . ?
N3 C9 C10 C11 0(2) . . . . ?
N3 C13 C22 N6 1.3(16) . . . . ?
N3 C13 C22 C18 -179.0(11) . . . . ?
N3 C13 C12 C14 179.1(11) . . . . ?
N3 C13 C12 C11 -4.2(18) . . . . ?
N14 N13 C53 O7 1.5(19) . . . . ?
N14 N13 C53 C50 179.1(10) . . . . ?
N13 N14 C54 C55 177.2(13) . . . . ?
N13 C53 C50 N12 -179.0(12) . . . . ?
N13 C53 C50 C51 5.0(19) . . . . ?
N8 N7 C37 C36 -176.8(13) . . . . ?
N8 C38 C39 N9 178.9(12) . . . . ?
N8 C38 C39 C40 0.0(19) . . . . ?
N10 C44 C47 N11 4(2) . . . . ?
N10 C44 C47 C48 179.7(13) . . . . ?
N10 C45 C46 N11 2(2) . . . . ?
C8 N2 N1 Dy3 8.4(12) . . . . ?
C8 N2 N1 C7 176.6(11) . . . . ?
C8 C9 C10 C11 179.4(12) . . . . ?
N7 N8 C38 O6 -1(2) . . . . ?
N7 N8 C38 C39 179.5(11) . . . . ?
N7 C37 C36 C31 -6(3) . . . . ?
N7 C37 C36 C35 178.9(18) . . . . ?
C9 N3 C13 C22 -177.5(11) . . . . ?
C9 N3 C13 C12 4.6(17) . . . . ?
C9 C10 C11 C12 0(2) . . . . ?
N4 C14 C17 N5 -0.2(19) . . . . ?
N4 C14 C17 C18 179.0(11) . . . . ?
N4 C15 C16 N5 1(2) . . . . ?
N15 N16 C24 C25 179.1(15) . . . . ?
N16 N15 C23 O3 -4.4(19) . . . . ?
N16 N15 C23 C21 176.0(10) . . . . ?
N16 C24 C25 C30 -6(3) . . . . ?
N16 C24 C25 C26 -179(2) . . . . ?
C21 N6 C22 C13 -179.4(10) . . . . ?
C21 N6 C22 C18 0.9(17) . . . . ?
N11 C47 C48 C49 -179.3(13) . . . . ?
N11 C47 C48 C52 -6(2) . . . . ?
C7 C6 C5 C4 179.1(14) . . . . ?
C42 C43 C49 N12 -179.0(12) . . . . ?
C42 C43 C49 C48 3.0(18) . . . . ?
C42 C44 C47 N11 -176.9(12) . . . . ?
C42 C44 C47 C48 -1.0(19) . . . . ?
C42 C41 C40 C39 -2.2(19) . . . . ?
C38 N8 N7 Dy5 -12.8(14) . . . . ?
C38 N8 N7 C37 171.9(13) . . . . ?
C38 C39 C40 C41 178.5(12) . . . . ?
C43 N9 C39 C38 -176.7(11) . . . . ?
C43 N9 C39 C40 2.2(18) . . . . ?
C43 C42 C44 N10 177.7(12) . . . . ?
C43 C42 C44 C47 -1.7(19) . . . . ?
C43 C42 C41 C40 2.8(19) . . . . ?
C43 C49 C48 C47 -5.7(19) . . . . ?
C43 C49 C48 C52 -179.0(11) . . . . ?
C44 N10 C45 C46 -1(2) . . . . ?
C44 C42 C43 N9 177.6(12) . . . . ?
C44 C42 C43 C49 0.7(19) . . . . ?
C44 C42 C41 C40 -175.7(12) . . . . ?
C44 C47 C48 C49 5(2) . . . . ?
C44 C47 C48 C52 177.5(13) . . . . ?
C13 N3 C9 C8 178.1(10) . . . . ?
C13 N3 C9 C10 -2.4(19) . . . . ?
C13 C22 C18 C19 179.9(11) . . . . ?
C13 C22 C18 C17 -0.5(18) . . . . ?
C13 C12 C14 N4 179.5(11) . . . . ?
C13 C12 C14 C17 0.1(18) . . . . ?
C13 C12 C11 C10 1.7(19) . . . . ?
C49 N12 C50 C53 -177.8(11) . . . . ?
C49 N12 C50 C51 -1.9(19) . . . . ?
C49 C48 C52 C51 -2.7(19) . . . . ?
C39 N9 C43 C42 -1.6(18) . . . . ?
C39 N9 C43 C49 175.4(11) . . . . ?
C22 N6 C21 C23 175.8(10) . . . . ?
C22 N6 C21 C20 -1.3(18) . . . . ?
C22 C13 C12 C14 1.3(17) . . . . ?
C22 C13 C12 C11 177.9(11) . . . . ?
C22 C18 C17 N5 -178.9(11) . . . . ?
C22 C18 C17 C14 1.8(18) . . . . ?
C12 C13 C22 N6 179.2(11) . . . . ?
C12 C13 C22 C18 -1.1(18) . . . . ?
C12 C14 C17 N5 179.1(11) . . . . ?
C12 C14 C17 C18 -1.6(18) . . . . ?
C47 N11 C46 C45 1(2) . . . . ?
C47 C48 C52 C51 -175.9(13) . . . . ?
C23 N15 N16 Dy4 15.9(14) . . . . ?
C23 N15 N16 C24 -162.9(13) . . . . ?
C23 C21 C20 C19 -175.4(12) . . . . ?
C1 C6 C5 C4 0(2) . . . . ?
C41 C42 C43 N9 -0.8(19) . . . . ?
C41 C42 C43 C49 -177.8(12) . . . . ?
C41 C42 C44 N10 -3.9(19) . . . . ?
C41 C42 C44 C47 176.7(12) . . . . ?
C19 C18 C17 N5 0.7(18) . . . . ?
C19 C18 C17 C14 -178.6(12) . . . . ?
C14 N4 C15 C16 -2.9(19) . . . . ?
C14 C12 C11 C10 178.2(12) . . . . ?
C6 C1 C2 C3 0(2) . . . . ?
C6 C5 C4 C3 -2(2) . . . . ?
C48 C52 C51 C50 0(2) . . . . ?
C53 C50 C51 C52 177.9(12) . . . . ?
C18 C19 C20 C21 -1(2) . . . . ?
C31 C32 C33 C34 2(4) . . . . ?
C31 C36 C35 C34 3(4) . . . . ?
C50 N12 C49 C43 -178.8(11) . . . . ?
C50 N12 C49 C48 -0.9(19) . . . . ?
C17 N5 C16 C15 0.8(18) . . . . ?
C11 C12 C14 N4 3.0(18) . . . . ?
C11 C12 C14 C17 -176.4(12) . . . . ?
C20 C21 C23 O3 -172.8(12) . . . . ?
C20 C21 C23 N15 6.8(19) . . . . ?
C20 C19 C18 C22 0(2) . . . . ?
C20 C19 C18 C17 -179.4(13) . . . . ?
C15 N4 C14 C12 -177.0(11) . . . . ?
C15 N4 C14 C17 2.3(18) . . . . ?
C59 C60 C55 C54 176.7(14) . . . . ?
C59 C60 C55 C56 -4(2) . . . . ?
C16 N5 C17 C14 -1.3(17) . . . . ?
C16 N5 C17 C18 179.4(11) . . . . ?
C60 C59 C58 C57 -4(2) . . . . ?
C60 C55 C54 N14 -5(2) . . . . ?
C60 C55 C56 C57 2(2) . . . . ?
C55 C56 C57 C58 0(3) . . . . ?
C45 N10 C44 C42 179.1(12) . . . . ?
C45 N10 C44 C47 -2(2) . . . . ?
C2 C1 C6 C7 -178.4(13) . . . . ?
C2 C1 C6 C5 0.5(19) . . . . ?
C2 C3 C4 C5 2(2) . . . . ?
C37 C36 C35 C34 178(2) . . . . ?
C30 C25 C26 C27 4(4) . . . . ?
C30 C29 C28 C27 0(4) . . . . ?
C54 N14 N13 C53 -175.5(12) . . . . ?
C54 C55 C56 C57 -179.3(16) . . . . ?
C24 C25 C26 C27 179(3) . . . . ?
C46 N11 C47 C44 -3(2) . . . . ?
C46 N11 C47 C48 -179.0(13) . . . . ?
C56 C55 C54 N14 175.7(15) . . . . ?
C56 C57 C58 C59 1(3) . . . . ?
C32 C31 C36 C37 -178.6(15) . . . . ?
C32 C31 C36 C35 -4(3) . . . . ?
C25 C30 C29 C28 1(3) . . . . ?
C25 C26 C27 C28 -3(5) . . . . ?
C36 C31 C32 C33 1(3) . . . . ?
C4 C3 C2 C1 -2(2) . . . . ?
C58 C59 C60 O8 -177.3(14) . . . . ?
C58 C59 C60 C55 5(2) . . . . ?
C29 C30 C25 C24 -177.1(16) . . . . ?
C29 C30 C25 C26 -3(3) . . . . ?
C29 C28 C27 C26 1(5) . . . . ?
C33 C34 C35 C36 1(4) . . . . ?
C35 C34 C33 C32 -4(4) . . . . ?
